data_4311155
loop_
_publ_author_name
'Menghe Baiyin'
'Yonglin An'
'Xin Liu'
'Min Ji'
'Cuiying Jia'
'Guiling Ning'

_publ_section_title
;
 K2Ag6Sn3S10: A Quaternary Sulfide Composed of Silver Sulfide Layers
 Pillared by Zigzag Chains [SnS3]2-
;
_journal_name_full 'Inorganic Chemistry'
_journal_page_first 3764
_journal_page_last 3765
_journal_paper_doi 10.1021/ic035474o
_journal_volume 43
_journal_year 2004
_chemical_formula_sum 'Ag6 K2 S10 Sn3'
_chemical_formula_weight 1402.25
_chemical_name_systematic
; 
 ? 
;
_space_group_IT_number 60
_symmetry_cell_setting orthorhombic
_symmetry_space_group_name_Hall '-P 2n 2ab'
_symmetry_space_group_name_H-M 'P b c n'
_atom_sites_solution_hydrogens geom
_atom_sites_solution_primary direct
_atom_sites_solution_secondary difmap
_audit_creation_method SHELXL-97
_cell_angle_alpha 90.00
_cell_angle_beta 90.00
_cell_angle_gamma 90.00
_cell_formula_units_Z 4
_cell_length_a 24.0201(16)
_cell_length_b 6.4017(3)
_cell_length_c 13.3056(4)
_cell_measurement_reflns_used 8463
_cell_measurement_temperature 293(2)
_cell_measurement_theta_max 27.44
_cell_measurement_theta_min 3.06
_cell_volume 2046.00(18)
_computing_structure_refinement 'SHELXL-97 (Sheldrick, 1997)'
_computing_structure_solution 'SHELXS-97 (Sheldrick, 1997)'
_diffrn_ambient_temperature 293(2)
_diffrn_detector_area_resol_mean 10.0
_diffrn_measured_fraction_theta_full 0.684
_diffrn_measured_fraction_theta_max 0.684
_diffrn_measurement_device_type 'Rigaku RAXIS-RAPID'
_diffrn_measurement_method OMEGA-SCAN
_diffrn_radiation_monochromator graphite
_diffrn_radiation_source 'fine-focus sealed tube'
_diffrn_radiation_type MoK\a
_diffrn_radiation_wavelength 0.71073
_diffrn_reflns_av_R_equivalents 0.0000
_diffrn_reflns_av_sigmaI/netI 0.0409
_diffrn_reflns_limit_h_max 31
_diffrn_reflns_limit_h_min 0
_diffrn_reflns_limit_k_max 4
_diffrn_reflns_limit_k_min 0
_diffrn_reflns_limit_l_max 17
_diffrn_reflns_limit_l_min 0
_diffrn_reflns_number 1604
_diffrn_reflns_theta_full 27.45
_diffrn_reflns_theta_max 27.45
_diffrn_reflns_theta_min 1.70
_diffrn_standards_decay_% 0
_diffrn_standards_interval_count 0
_diffrn_standards_interval_time 0
_diffrn_standards_number 0
_exptl_absorpt_coefficient_mu 10.618
_exptl_absorpt_correction_T_max 0.6640
_exptl_absorpt_correction_T_min 0.0068
_exptl_absorpt_correction_type multi-scan
_exptl_absorpt_process_details 'Higashi, 1995'
_exptl_crystal_colour red
_exptl_crystal_density_diffrn 4.552
_exptl_crystal_density_meas ?
_exptl_crystal_density_method .
_exptl_crystal_description needle
_exptl_crystal_F_000 2520
_exptl_crystal_size_max 0.451
_exptl_crystal_size_mid 0.08
_exptl_crystal_size_min 0.04
_refine_diff_density_max 1.278
_refine_diff_density_min -2.446
_refine_diff_density_rms 0.627
_refine_ls_extinction_method none
_refine_ls_goodness_of_fit_ref 1.146
_refine_ls_hydrogen_treatment mixed
_refine_ls_matrix_type full
_refine_ls_number_parameters 96
_refine_ls_number_reflns 1604
_refine_ls_number_restraints 0
_refine_ls_restrained_S_all 1.146
_refine_ls_R_factor_all 0.0414
_refine_ls_R_factor_gt 0.0294
_refine_ls_shift/su_max 0.000
_refine_ls_shift/su_mean 0.000
_refine_ls_structure_factor_coef Fsqd
_refine_ls_weighting_details 'calc w=1/[\s^2^(Fo^2^)+(0.0497P)^2^+0.0000P] where P=(Fo^2^+2Fc^2^)/3'
_refine_ls_weighting_scheme calc
_refine_ls_wR_factor_gt 0.0682
_refine_ls_wR_factor_ref 0.0949
_reflns_number_gt 1269
_reflns_number_total 1604
_reflns_threshold_expression >2sigma(I)
_cod_data_source_file ic035474osi20031221_081322.cif
_cod_data_source_block anyl4a
_cod_depositor_comments
;
The following automatic conversions were performed:
'_symmetry_cell_setting' value 'Orthorhombic' changed to 'orthorhombic'
according to '/home/saulius/struct/CIF-dictionaries/cif_core.dic'
dictionary named 'cif_core.dic' version 2.4.1 from 2010-06-29.

Automatic conversion script
Id: cif_fix_enum 1527 2010-12-29 10:47:43Z saulius 
;
_cod_database_code 4311155

loop_
_symmetry_equiv_pos_as_xyz
'x, y, z'
'-x+1/2, -y+1/2, z+1/2'
'-x, y, -z+1/2'
'x+1/2, -y+1/2, -z'
'-x, -y, -z'
'x-1/2, y-1/2, -z-1/2'
'x, -y, z-1/2'
'-x-1/2, y-1/2, z'

loop_
_atom_site_label
_atom_site_type_symbol
_atom_site_fract_x
_atom_site_fract_y
_atom_site_fract_z
_atom_site_U_iso_or_equiv
_atom_site_adp_type
_atom_site_occupancy
_atom_site_symmetry_multiplicity
_atom_site_calc_flag
_atom_site_refinement_flags
_atom_site_disorder_assembly
_atom_site_disorder_group
Sn1 Sn 0.29926(2) 0.04815(13) 0.05830(5) 0.0129(3) Uani 1 1 d . . .
Sn2 Sn 0.5000 0.52663(18) 0.2500 0.0136(3) Uani 1 2 d S . .
Ag1 Ag 0.40130(3) 0.95312(17) -0.20715(6) 0.0333(3) Uani 1 1 d . . .
Ag2 Ag 0.46116(4) 0.92854(17) -0.41237(7) 0.0397(4) Uani 1 1 d . . .
Ag3 Ag 0.40431(5) 0.51443(18) 0.02761(8) 0.0502(4) Uani 1 1 d . . .
K K 0.32101(9) 0.4255(4) -0.21134(18) 0.0287(7) Uani 1 1 d . . .
S1 S 0.30322(10) 0.0919(5) 0.23129(17) 0.0203(8) Uani 1 1 d . . .
S2 S 0.21170(9) 0.1927(5) -0.00409(19) 0.0206(8) Uani 1 1 d . . .
S3 S 0.45995(9) 0.3092(5) 0.37805(17) 0.0190(7) Uani 1 1 d . . .
S4 S 0.37919(9) 0.1618(5) -0.03177(17) 0.0181(7) Uani 1 1 d . . .
S5 S 0.57005(9) 0.7355(5) 0.32694(17) 0.0183(7) Uani 1 1 d . . .

loop_
_atom_site_aniso_label
_atom_site_aniso_U_11
_atom_site_aniso_U_22
_atom_site_aniso_U_33
_atom_site_aniso_U_23
_atom_site_aniso_U_13
_atom_site_aniso_U_12
Sn1 0.0141(3) 0.0110(7) 0.0135(3) -0.0008(3) 0.0000(2) 0.0000(3)
Sn2 0.0134(4) 0.0126(9) 0.0150(4) 0.000 -0.0003(3) 0.000
Ag1 0.0335(5) 0.0367(9) 0.0297(5) 0.0039(5) -0.0037(4) 0.0088(5)
Ag2 0.0363(5) 0.0404(10) 0.0423(5) 0.0080(5) 0.0080(4) 0.0094(5)
Ag3 0.0833(8) 0.0317(9) 0.0356(5) -0.0095(6) -0.0087(5) -0.0211(7)
K 0.0272(11) 0.025(2) 0.0342(13) -0.0002(13) -0.0029(10) 0.0091(12)
S1 0.0201(11) 0.026(2) 0.0143(11) -0.0040(13) -0.0006(9) 0.0010(12)
S2 0.0178(11) 0.015(2) 0.0292(12) -0.0071(14) -0.0098(10) 0.0022(12)
S3 0.0204(11) 0.018(2) 0.0185(11) 0.0025(13) 0.0035(9) -0.0051(12)
S4 0.0194(12) 0.018(2) 0.0173(11) -0.0017(13) 0.0047(9) -0.0034(12)
S5 0.0194(11) 0.016(2) 0.0199(11) 0.0037(13) -0.0053(9) -0.0044(13)

loop_
_atom_type_symbol
_atom_type_description
_atom_type_scat_dispersion_real
_atom_type_scat_dispersion_imag
_atom_type_scat_source
S S 0.1246 0.1234 'International Tables Vol C Tables 4.2.6.8 and 6.1.1.4'
K K 0.2009 0.2494 'International Tables Vol C Tables 4.2.6.8 and 6.1.1.4'
Ag Ag -0.8971 1.1015 'International Tables Vol C Tables 4.2.6.8 and 6.1.1.4'
Sn Sn -0.6537 1.4246 'International Tables Vol C Tables 4.2.6.8 and 6.1.1.4'

loop_
_geom_angle_atom_site_label_1
_geom_angle_atom_site_label_2
_geom_angle_atom_site_label_3
_geom_angle
_geom_angle_site_symmetry_1
_geom_angle_site_symmetry_3
_geom_angle_publ_flag
S1 Sn1 S4 115.47(9) . . ?
S1 Sn1 S2 117.07(11) . 8_655 ?
S4 Sn1 S2 101.61(9) . 8_655 ?
S1 Sn1 S2 109.06(9) . . ?
S4 Sn1 S2 114.08(10) . . ?
S2 Sn1 S2 98.33(8) 8_655 . ?
S5 Sn2 S5 111.65(14) . 3_655 ?
S5 Sn2 S3 110.34(9) . 3_655 ?
S5 Sn2 S3 107.68(8) 3_655 3_655 ?
S5 Sn2 S3 107.68(8) . . ?
S5 Sn2 S3 110.34(9) 3_655 . ?
S3 Sn2 S3 109.15(16) 3_655 . ?
S3 Ag1 S1 127.40(11) 7_565 7_565 ?
S3 Ag1 S5 129.91(8) 7_565 5_675 ?
S1 Ag1 S5 97.71(9) 7_565 5_675 ?
S3 Ag2 S5 131.54(9) 5_665 5_675 ?
S3 Ag2 S4 123.87(10) 5_665 7_565 ?
S5 Ag2 S4 103.78(9) 5_675 7_565 ?
S4 Ag3 S5 146.57(10) . 3_655 ?
S4 Ag3 S3 105.83(9) . 7_565 ?
S5 Ag3 S3 102.60(10) 3_655 7_565 ?
Sn1 S1 Ag1 110.37(9) . 7_566 ?
Sn1 S2 Sn1 109.33(10) 8_665 . ?
Sn2 S3 Ag1 107.29(9) . 7_566 ?
Sn2 S3 Ag2 100.42(8) . 5_665 ?
Ag1 S3 Ag2 95.93(12) 7_566 5_665 ?
Sn2 S3 Ag3 119.22(14) . 7_566 ?
Ag1 S3 Ag3 110.30(9) 7_566 7_566 ?
Ag2 S3 Ag3 120.66(10) 5_665 7_566 ?
Sn1 S4 Ag3 108.43(10) . . ?
Sn1 S4 Ag2 103.65(9) . 7_566 ?
Ag3 S4 Ag2 79.76(8) . 7_566 ?
Sn1 S4 Ag1 115.89(11) . 1_545 ?
Ag3 S4 Ag1 132.17(10) . 1_545 ?
Ag2 S4 Ag1 105.40(9) 7_566 1_545 ?
Sn2 S5 Ag3 101.00(11) . 3_655 ?
Sn2 S5 Ag2 117.29(10) . 5_675 ?
Ag3 S5 Ag2 101.96(9) 3_655 5_675 ?
Sn2 S5 Ag1 110.38(9) . 5_675 ?
Ag3 S5 Ag1 146.91(11) 3_655 5_675 ?
Ag2 S5 Ag1 73.08(9) 5_675 5_675 ?

loop_
_geom_bond_atom_site_label_1
_geom_bond_atom_site_label_2
_geom_bond_distance
_geom_bond_site_symmetry_2
_geom_bond_publ_flag
Sn1 S1 2.321(2) . ?
Sn1 S4 2.377(2) . ?
Sn1 S2 2.437(3) 8_655 ?
Sn1 S2 2.443(2) . ?
Sn2 S5 2.381(3) . ?
Sn2 S5 2.381(3) 3_655 ?
Sn2 S3 2.401(3) 3_655 ?
Sn2 S3 2.401(3) . ?
Ag1 S3 2.468(3) 7_565 ?
Ag1 S1 2.511(2) 7_565 ?
Ag1 S5 2.643(3) 5_675 ?
Ag2 S3 2.473(3) 5_665 ?
Ag2 S5 2.545(3) 5_675 ?
Ag2 S4 2.595(3) 7_565 ?
Ag3 S4 2.467(3) . ?
Ag3 S5 2.476(3) 3_655 ?
Ag3 S3 2.650(3) 7_565 ?
S1 Ag1 2.511(2) 7_566 ?
S2 Sn1 2.437(3) 8_665 ?
S3 Ag1 2.468(3) 7_566 ?
S3 Ag2 2.473(3) 5_665 ?
S3 Ag3 2.650(3) 7_566 ?
S4 Ag2 2.595(3) 7_566 ?
S4 Ag1 2.741(3) 1_545 ?
S5 Ag3 2.476(3) 3_655 ?
S5 Ag2 2.545(3) 5_675 ?
S5 Ag1 2.643(3) 5_675 ?
